data_2223905
loop_
_publ_author_name
'Vembu, Nagarajan'
'Fronczek, Frank R.'

_publ_section_title
;
 4-Nitrophenyl 4-bromobenzenesulfonate
;
_journal_coeditor_code LH2921
_journal_issue 11
_journal_name_full 'Acta Crystallographica Section E'
_journal_page_first o2681
_journal_paper_doi 10.1107/S1600536809040033
_journal_volume 65
_journal_year 2009
_chemical_formula_iupac 'C12 H8 Br N O5 S'
_chemical_formula_moiety 'C12 H8 Br N O5 S'
_chemical_formula_sum 'C12 H8 Br N O5 S'
_chemical_formula_weight 358.16
_chemical_melting_point 376
_chemical_name_systematic
;
4-Nitrophenyl 4-bromobenzenesulfonate
;
_space_group_IT_number 14
_symmetry_cell_setting monoclinic
_symmetry_space_group_name_Hall '-P 2ybc'
_symmetry_space_group_name_H-M 'P 1 21/c 1'
_atom_sites_solution_hydrogens geom
_atom_sites_solution_primary direct
_atom_sites_solution_secondary difmap
_audit_creation_method SHELXL-97
_cell_angle_alpha 90.00
_cell_angle_beta 105.932(7)
_cell_angle_gamma 90.00
_cell_formula_units_Z 4
_cell_length_a 13.150(2)
_cell_length_b 8.3387(10)
_cell_length_c 12.292(2)
_cell_measurement_reflns_used 4455
_cell_measurement_temperature 90.0(5)
_cell_measurement_theta_max 32.6
_cell_measurement_theta_min 2.5
_cell_volume 1296.1(3)
_computing_cell_refinement 'DENZO & SCALEPACK (Otwinowski & Minor, 1997)'
_computing_data_collection 'COLLECT (Nonius, 2000)'
_computing_data_reduction 'DENZO & SCALEPACK (Otwinowski & Minor, 1997)'
_computing_molecular_graphics 'PLATON (Spek, 2009)'
_computing_publication_material 'SHELXL97 (Sheldrick, 2008)'
_computing_structure_refinement 'SHELXL97 (Sheldrick, 2008)'
_computing_structure_solution 'SHELXS97 (Sheldrick, 2008)'
_diffrn_ambient_temperature 90.0(5)
_diffrn_measured_fraction_theta_full 1.000
_diffrn_measured_fraction_theta_max 0.937
_diffrn_measurement_device_type
;
Nonius KappaCCD diffractometer
with an Oxford Cryosystems Cryostream cooler
;
_diffrn_measurement_method '\w scans with \k offsets'
_diffrn_radiation_monochromator graphite
_diffrn_radiation_source 'fine-focus sealed tube'
_diffrn_radiation_type MoK\a
_diffrn_radiation_wavelength 0.71073
_diffrn_reflns_av_R_equivalents 0.0243
_diffrn_reflns_av_sigmaI/netI 0.0329
_diffrn_reflns_limit_h_max 19
_diffrn_reflns_limit_h_min -19
_diffrn_reflns_limit_k_max 12
_diffrn_reflns_limit_k_min -12
_diffrn_reflns_limit_l_max 18
_diffrn_reflns_limit_l_min -17
_diffrn_reflns_number 35540
_diffrn_reflns_theta_full 25.00
_diffrn_reflns_theta_max 32.63
_diffrn_reflns_theta_min 2.93
_diffrn_standards_decay_% 0
_exptl_absorpt_coefficient_mu 3.351
_exptl_absorpt_correction_T_max 0.7993
_exptl_absorpt_correction_T_min 0.5538
_exptl_absorpt_correction_type multi-scan
_exptl_absorpt_process_details '(SCALEPACK; Otwinowski & Minor, 1997)'
_exptl_crystal_colour colorless
_exptl_crystal_density_diffrn 1.836
_exptl_crystal_density_method 'not measured'
_exptl_crystal_description plate
_exptl_crystal_F_000 712
_exptl_crystal_size_max 0.20
_exptl_crystal_size_mid 0.15
_exptl_crystal_size_min 0.07
_refine_diff_density_max 0.573
_refine_diff_density_min -0.810
_refine_ls_extinction_method none
_refine_ls_goodness_of_fit_ref 1.035
_refine_ls_hydrogen_treatment refall
_refine_ls_matrix_type full
_refine_ls_number_parameters 213
_refine_ls_number_reflns 4458
_refine_ls_number_restraints 0
_refine_ls_restrained_S_all 1.035
_refine_ls_R_factor_all 0.0555
_refine_ls_R_factor_gt 0.0355
_refine_ls_shift/su_max 0.001
_refine_ls_shift/su_mean 0.000
_refine_ls_structure_factor_coef Fsqd
_refine_ls_weighting_details 'calc w=1/[\s^2^(Fo^2^)+(0.0315P)^2^+2.0753P] where P=(Fo^2^+2Fc^2^)/3'
_refine_ls_weighting_scheme calc
_refine_ls_wR_factor_gt 0.0763
_refine_ls_wR_factor_ref 0.0845
_reflns_number_gt 3518
_reflns_number_total 4458
_reflns_threshold_expression I>2\s(I)
_cod_data_source_file lh2921.cif
_cod_data_source_block I
_cod_depositor_comments
;
The following automatic conversions were performed:
'_symmetry_cell_setting' value 'Monoclinic' changed to 'monoclinic'
according to '/home/saulius/struct/CIF-dictionaries/cif_core.dic'
dictionary named 'cif_core.dic' version 2.4.1 from 2010-06-29.

Automatic conversion script
Id: cif_fix_enum 1527 2010-12-29 10:47:43Z saulius 

The following automatic conversions were performed:

'_symmetry_cell_setting' value 'Monoclinic' changed to 'monoclinic'
according to /home/saulius/struct/CIF-dictionaries/cif_core.dic
dictionary named 'cif_core.dic' version 2.4.1 from 2010-06-29.

Automatic conversion script
Id: cif_fix_values 1715 2011-07-08 13:25:40Z adriana 
;
_cod_original_sg_symbol_H-M 'P 21/c'
_cod_database_code 2223905
_cod_database_fobs_code 2223905

loop_
_symmetry_equiv_pos_as_xyz
'x, y, z'
'-x, y+1/2, -z+1/2'
'-x, -y, -z'
'x, -y-1/2, z-1/2'

loop_
_atom_site_type_symbol
_atom_site_label
_atom_site_fract_x
_atom_site_fract_y
_atom_site_fract_z
_atom_site_U_iso_or_equiv
_atom_site_adp_type
_atom_site_calc_flag
_atom_site_refinement_flags
_atom_site_occupancy
_atom_site_disorder_assembly
_atom_site_disorder_group
Br Br 0.421887(17) 0.40490(3) 0.26901(2) 0.02131(7) Uani d . 1 . .
S S 0.78218(4) 0.39271(6) 0.01144(4) 0.01524(10) Uani d . 1 . .
C C1 0.52731(16) 0.3985(3) 0.19030(18) 0.0161(4) Uani d . 1 . .
C C2 0.51138(17) 0.3089(3) 0.09190(19) 0.0190(4) Uani d . 1 . .
C C3 0.59099(17) 0.3057(3) 0.03702(18) 0.0182(4) Uani d . 1 . .
C C4 0.68192(16) 0.3964(3) 0.08048(17) 0.0150(4) Uani d . 1 . .
C C5 0.69638(16) 0.4885(3) 0.17766(18) 0.0162(4) Uani d . 1 . .
C C6 0.61882(17) 0.4870(3) 0.23466(18) 0.0172(4) Uani d . 1 . .
O O7 0.83334(13) 0.5453(2) 0.02325(14) 0.0205(3) Uani d . 1 . .
O O8 0.74442(13) 0.3181(2) -0.09633(13) 0.0219(3) Uani d . 1 . .
O O9 0.86612(12) 0.26386(18) 0.08300(13) 0.0166(3) Uani d . 1 . .
C C10 0.94553(16) 0.3146(2) 0.17970(17) 0.0150(4) Uani d . 1 . .
C C11 0.92572(16) 0.3055(3) 0.28444(18) 0.0169(4) Uani d . 1 . .
C C12 1.00721(17) 0.3432(3) 0.37986(18) 0.0170(4) Uani d . 1 . .
C C13 1.10505(16) 0.3843(2) 0.36629(18) 0.0156(4) Uani d . 1 . .
C C14 1.12437(16) 0.3955(3) 0.26150(19) 0.0180(4) Uani d . 1 . .
C C15 1.04210(17) 0.3612(3) 0.16568(19) 0.0178(4) Uani d . 1 . .
N N16 1.19300(15) 0.4124(2) 0.46863(16) 0.0184(3) Uani d . 1 . .
O O17 1.17261(14) 0.4151(2) 0.56006(13) 0.0234(3) Uani d . 1 . .
O O18 1.28217(13) 0.4302(2) 0.45684(15) 0.0256(4) Uani d . 1 . .
H H2 0.449(2) 0.245(4) 0.062(2) 0.024(7) Uiso d . 1 . .
H H3 0.582(2) 0.249(3) -0.029(2) 0.020(7) Uiso d . 1 . .
H H5 0.758(2) 0.552(3) 0.205(2) 0.019(7) Uiso d . 1 . .
H H6 0.627(2) 0.542(3) 0.302(2) 0.018(7) Uiso d . 1 . .
H H11 0.858(2) 0.274(4) 0.291(2) 0.028(8) Uiso d . 1 . .
H H12 0.994(2) 0.340(3) 0.452(2) 0.021(7) Uiso d . 1 . .
H H14 1.188(2) 0.425(3) 0.254(2) 0.022(7) Uiso d . 1 . .
H H15 1.053(2) 0.367(4) 0.090(2) 0.025(7) Uiso d . 1 . .

loop_
_atom_site_aniso_label
_atom_site_aniso_U_11
_atom_site_aniso_U_22
_atom_site_aniso_U_33
_atom_site_aniso_U_12
_atom_site_aniso_U_13
_atom_site_aniso_U_23
Br 0.01653(10) 0.02210(11) 0.02718(12) 0.00233(8) 0.00914(8) 0.00332(9)
S 0.0167(2) 0.0152(2) 0.0142(2) 0.00039(18) 0.00489(17) 0.00036(18)
C1 0.0145(8) 0.0160(9) 0.0190(9) 0.0025(7) 0.0067(7) 0.0034(8)
C2 0.0158(9) 0.0182(10) 0.0211(10) -0.0028(8) 0.0017(8) 0.0007(8)
C3 0.0194(10) 0.0171(10) 0.0162(9) -0.0019(8) 0.0019(7) -0.0031(8)
C4 0.0148(8) 0.0161(9) 0.0145(9) 0.0012(7) 0.0045(7) 0.0014(7)
C5 0.0154(9) 0.0139(9) 0.0190(10) -0.0005(7) 0.0042(7) -0.0018(7)
C6 0.0180(9) 0.0164(10) 0.0163(9) 0.0005(8) 0.0034(7) -0.0015(8)
O7 0.0228(8) 0.0173(7) 0.0239(8) -0.0018(6) 0.0106(6) 0.0024(6)
O8 0.0229(8) 0.0266(9) 0.0164(7) 0.0016(6) 0.0056(6) -0.0027(6)
O9 0.0157(7) 0.0138(7) 0.0191(7) -0.0006(5) 0.0029(5) -0.0023(5)
C10 0.0156(9) 0.0127(9) 0.0164(9) -0.0004(7) 0.0037(7) -0.0001(7)
C11 0.0150(9) 0.0167(9) 0.0204(10) 0.0005(8) 0.0070(8) 0.0037(8)
C12 0.0183(9) 0.0163(9) 0.0169(9) 0.0016(8) 0.0055(8) 0.0035(8)
C13 0.0150(9) 0.0137(9) 0.0172(9) 0.0014(7) 0.0028(7) -0.0005(7)
C14 0.0142(9) 0.0175(10) 0.0231(10) -0.0008(8) 0.0065(8) -0.0008(8)
C15 0.0183(9) 0.0180(10) 0.0187(10) -0.0013(8) 0.0076(8) -0.0009(8)
N16 0.0188(8) 0.0149(8) 0.0198(8) 0.0007(7) 0.0026(7) 0.0008(7)
O17 0.0268(8) 0.0254(9) 0.0168(7) -0.0015(7) 0.0039(6) -0.0015(6)
O18 0.0157(7) 0.0318(10) 0.0279(9) -0.0007(7) 0.0034(6) -0.0010(7)

loop_
_atom_type_symbol
_atom_type_description
_atom_type_scat_dispersion_real
_atom_type_scat_dispersion_imag
_atom_type_scat_source
C C 0.0033 0.0016 'International Tables Vol C Tables 4.2.6.8 and 6.1.1.4'
H H 0.0000 0.0000 'International Tables Vol C Tables 4.2.6.8 and 6.1.1.4'
Br Br -0.2901 2.4595 'International Tables Vol C Tables 4.2.6.8 and 6.1.1.4'
N N 0.0061 0.0033 'International Tables Vol C Tables 4.2.6.8 and 6.1.1.4'
O O 0.0106 0.0060 'International Tables Vol C Tables 4.2.6.8 and 6.1.1.4'
S S 0.1246 0.1234 'International Tables Vol C Tables 4.2.6.8 and 6.1.1.4'

loop_
_geom_angle_atom_site_label_1
_geom_angle_atom_site_label_2
_geom_angle_atom_site_label_3
_geom_angle_site_symmetry_1
_geom_angle_site_symmetry_3
_geom_angle
_geom_angle_publ_flag
O8 S O7 . . 121.22(10) ?
O8 S O9 . . 103.14(9) ?
O7 S O9 . . 107.73(9) ?
O8 S C4 . . 109.96(10) ?
O7 S C4 . . 109.35(10) ?
O9 S C4 . . 103.88(9) ?
C2 C1 C6 . . 122.4(2) ?
C2 C1 Br . . 120.21(16) ?
C6 C1 Br . . 117.42(16) ?
C1 C2 C3 . . 118.6(2) ?
C1 C2 H2 . . 122.1(17) ?
C3 C2 H2 . . 119.2(17) ?
C4 C3 C2 . . 119.0(2) ?
C4 C3 H3 . . 120.2(16) ?
C2 C3 H3 . . 120.8(16) ?
C5 C4 C3 . . 122.1(2) ?
C5 C4 S . . 118.84(16) ?
C3 C4 S . . 119.07(16) ?
C6 C5 C4 . . 118.91(19) ?
C6 C5 H5 . . 120.2(17) ?
C4 C5 H5 . . 120.9(17) ?
C5 C6 C1 . . 119.0(2) ?
C5 C6 H6 . . 121.8(17) ?
C1 C6 H6 . . 119.2(17) ?
C10 O9 S . . 119.66(13) ?
C15 C10 C11 . . 123.02(19) ?
C15 C10 O9 . . 118.07(18) ?
C11 C10 O9 . . 118.77(18) ?
C10 C11 C12 . . 118.31(19) ?
C10 C11 H11 . . 120.7(18) ?
C12 C11 H11 . . 121.0(18) ?
C13 C12 C11 . . 118.7(2) ?
C13 C12 H12 . . 122.0(17) ?
C11 C12 H12 . . 119.2(17) ?
C14 C13 C12 . . 122.90(19) ?
C14 C13 N16 . . 118.82(18) ?
C12 C13 N16 . . 118.25(19) ?
C13 C14 C15 . . 118.37(19) ?
C13 C14 H14 . . 121.6(18) ?
C15 C14 H14 . . 120.1(18) ?
C10 C15 C14 . . 118.6(2) ?
C10 C15 H15 . . 120.4(17) ?
C14 C15 H15 . . 120.9(17) ?
O17 N16 O18 . . 124.18(19) ?
O17 N16 C13 . . 117.87(18) ?
O18 N16 C13 . . 117.95(18) ?

loop_
_geom_bond_atom_site_label_1
_geom_bond_atom_site_label_2
_geom_bond_site_symmetry_2
_geom_bond_distance
_geom_bond_publ_flag
Br C1 . 1.897(2) ?
S O8 . 1.4239(16) ?
S O7 . 1.4277(17) ?
S O9 . 1.6167(16) ?
S C4 . 1.753(2) ?
C1 C2 . 1.388(3) ?
C1 C6 . 1.389(3) ?
C2 C3 . 1.393(3) ?
C2 H2 . 0.96(3) ?
C3 C4 . 1.392(3) ?
C3 H3 . 0.92(3) ?
C4 C5 . 1.389(3) ?
C5 C6 . 1.387(3) ?
C5 H5 . 0.95(3) ?
C6 H6 . 0.93(3) ?
O9 C10 . 1.414(2) ?
C10 C15 . 1.383(3) ?
C10 C11 . 1.384(3) ?
C11 C12 . 1.390(3) ?
C11 H11 . 0.96(3) ?
C12 C13 . 1.385(3) ?
C12 H12 . 0.95(3) ?
C13 C14 . 1.383(3) ?
C13 N16 . 1.475(3) ?
C14 C15 . 1.393(3) ?
C14 H14 . 0.91(3) ?
C15 H15 . 0.98(3) ?
N16 O17 . 1.225(2) ?
N16 O18 . 1.229(2) ?

loop_
_geom_hbond_atom_site_label_D
_geom_hbond_atom_site_label_H
_geom_hbond_atom_site_label_A
_geom_hbond_site_symmetry_A
_geom_hbond_distance_DH
_geom_hbond_distance_HA
_geom_hbond_distance_DA
_geom_hbond_angle_DHA
_geom_hbond_publ_flag
C3 H3 O8 . 0.92(3) 2.55(3) 2.930(3) 105.0(19) y
C11 H11 O8 4_566 0.96(3) 2.42(3) 3.288(3) 150(2) y
C15 H15 O7 3_765 0.98(3) 2.42(3) 3.282(3) 146(2) y

loop_
_geom_torsion_atom_site_label_1
_geom_torsion_atom_site_label_2
_geom_torsion_atom_site_label_3
_geom_torsion_atom_site_label_4
_geom_torsion_site_symmetry_1
_geom_torsion_site_symmetry_2
_geom_torsion_site_symmetry_3
_geom_torsion_site_symmetry_4
_geom_torsion
_geom_torsion_publ_flag
C6 C1 C2 C3 . . . . 1.2(3) ?
Br C1 C2 C3 . . . . -179.34(16) ?
C1 C2 C3 C4 . . . . -2.1(3) ?
C2 C3 C4 C5 . . . . 0.8(3) ?
C2 C3 C4 S . . . . -179.91(17) ?
O8 S C4 C5 . . . . -168.82(17) ?
O7 S C4 C5 . . . . -33.4(2) ?
O9 S C4 C5 . . . . 81.36(18) ?
O8 S C4 C3 . . . . 11.9(2) ?
O7 S C4 C3 . . . . 147.24(17) ?
O9 S C4 C3 . . . . -97.96(18) ?
C3 C4 C5 C6 . . . . 1.6(3) ?
S C4 C5 C6 . . . . -177.71(16) ?
C4 C5 C6 C1 . . . . -2.5(3) ?
C2 C1 C6 C5 . . . . 1.2(3) ?
Br C1 C6 C5 . . . . -178.29(16) ?
O8 S O9 C10 . . . . 158.70(15) ?
O7 S O9 C10 . . . . 29.39(17) ?
C4 S O9 C10 . . . . -86.54(16) ?
S O9 C10 C15 . . . . -91.9(2) ?
S O9 C10 C11 . . . . 92.2(2) ?
C15 C10 C11 C12 . . . . -0.8(3) ?
O9 C10 C11 C12 . . . . 174.83(19) ?
C10 C11 C12 C13 . . . . -1.5(3) ?
C11 C12 C13 C14 . . . . 2.5(3) ?
C11 C12 C13 N16 . . . . -175.55(19) ?
C12 C13 C14 C15 . . . . -1.1(3) ?
N16 C13 C14 C15 . . . . 176.93(19) ?
C11 C10 C15 C14 . . . . 2.2(3) ?
O9 C10 C15 C14 . . . . -173.47(19) ?
C13 C14 C15 C10 . . . . -1.2(3) ?
C14 C13 N16 O17 . . . . 174.0(2) ?
C12 C13 N16 O17 . . . . -7.8(3) ?
C14 C13 N16 O18 . . . . -6.5(3) ?
C12 C13 N16 O18 . . . . 171.6(2) ?

loop_
_cod_related_entry_id
_cod_related_entry_database
_cod_related_entry_code
1 ChemSpider 91564
